data_4073975
loop_
_publ_author_name
'Burns, Christopher T.'
'Jordan, Richard F.'

_publ_section_title
;
 Ethylene Polymerization by Sterically Crowded Palladium(II) Complexes
 that Contain Bis(heterocycle)methane Ligands
;
_journal_issue 27
_journal_name_full Organometallics
_journal_page_first 6737
_journal_paper_doi 10.1021/om700768j
_journal_volume 26
_journal_year 2007
_chemical_formula_sum 'C40.5 H38 Cl9.5 N2 Pd'
_chemical_formula_weight 995.90
_chemical_name_systematic
; 
 ? 
;
_space_group_IT_number 14
_symmetry_space_group_name_Hall '-P 2ybc'
_symmetry_space_group_name_H-M 'P 1 21/c 1'
_atom_sites_solution_hydrogens geom
_atom_sites_solution_primary direct
_atom_sites_solution_secondary difmap
_audit_creation_method SHELXL-97
_cell_angle_alpha 90.00
_cell_angle_beta 113.310(11)
_cell_angle_gamma 90.00
_cell_formula_units_Z 4
_cell_length_a 15.494(3)
_cell_length_b 13.882(3)
_cell_length_c 21.230(3)
_cell_measurement_temperature 100(2)
_cell_volume 4193.6(14)
_computing_structure_refinement 'SHELXL-97 (Sheldrick, 1997)'
_computing_structure_solution 'SHELXS-97 (Sheldrick, 1990)'
_diffrn_ambient_temperature 100(2)
_diffrn_measured_fraction_theta_full 0.999
_diffrn_measured_fraction_theta_max 0.999
_diffrn_radiation_monochromator graphite
_diffrn_radiation_source 'fine-focus sealed tube'
_diffrn_radiation_type MoK\a
_diffrn_radiation_wavelength 0.71073
_diffrn_reflns_av_R_equivalents 0.0281
_diffrn_reflns_av_sigmaI/netI 0.0235
_diffrn_reflns_limit_h_max 18
_diffrn_reflns_limit_h_min -18
_diffrn_reflns_limit_k_max 16
_diffrn_reflns_limit_k_min -16
_diffrn_reflns_limit_l_max 25
_diffrn_reflns_limit_l_min -25
_diffrn_reflns_number 39551
_diffrn_reflns_theta_full 25.03
_diffrn_reflns_theta_max 25.03
_diffrn_reflns_theta_min 1.80
_exptl_absorpt_coefficient_mu 1.081
_exptl_absorpt_correction_T_max 0.8996
_exptl_absorpt_correction_T_min 0.7375
_exptl_absorpt_correction_type multi-scan
_exptl_absorpt_process_details
;
Intensities corrected based on redundancy using program SADABS 
(G. Sheldrick, Bruker Analytical Systems, Madison, WI)
;
_exptl_crystal_density_diffrn 1.577
_exptl_crystal_density_method 'not measured'
_exptl_crystal_F_000 2010
_exptl_crystal_size_max 0.30
_exptl_crystal_size_mid 0.20
_exptl_crystal_size_min 0.10
_refine_diff_density_max 1.683
_refine_diff_density_min -1.637
_refine_diff_density_rms 0.139
_refine_ls_extinction_method none
_refine_ls_goodness_of_fit_ref 1.156
_refine_ls_hydrogen_treatment mixed
_refine_ls_matrix_type full
_refine_ls_number_parameters 532
_refine_ls_number_reflns 7409
_refine_ls_number_restraints 0
_refine_ls_restrained_S_all 1.156
_refine_ls_R_factor_all 0.0631
_refine_ls_R_factor_gt 0.0596
_refine_ls_shift/su_max 0.001
_refine_ls_shift/su_mean 0.000
_refine_ls_structure_factor_coef Fsqd
_refine_ls_weighting_details 'calc w=1/[\s^2^(Fo^2^)+(0.0714P)^2^+19.6437P] where P=(Fo^2^+2Fc^2^)/3'
_refine_ls_weighting_scheme calc
_refine_ls_wR_factor_gt 0.1524
_refine_ls_wR_factor_ref 0.1548
_reflns_number_gt 6961
_reflns_number_total 7409
_reflns_threshold_expression >2sigma(I)
_cod_data_source_file om700768j-file004.cif
_cod_data_source_block chris08s
_cod_original_sg_symbol_H-M 'P 21/ c'
_cod_original_formula_sum 'C40.50 H38 Cl9.50 N2 Pd'
_cod_database_code 4073975

loop_
_symmetry_equiv_pos_as_xyz
'x, y, z'
'-x, y+1/2, -z+1/2'
'-x, -y, -z'
'x, -y-1/2, z-1/2'

loop_
_atom_site_label
_atom_site_type_symbol
_atom_site_fract_x
_atom_site_fract_y
_atom_site_fract_z
_atom_site_U_iso_or_equiv
_atom_site_adp_type
_atom_site_occupancy
_atom_site_symmetry_multiplicity
_atom_site_calc_flag
_atom_site_refinement_flags
C1 C 1.1142(4) 0.7659(3) 0.8019(2) 0.0190(10) Uani 1 1 d .
C2 C 1.2056(4) 0.7506(4) 0.8056(3) 0.0233(11) Uani 1 1 d .
H2 H 1.2157 0.7361 0.7653 0.015(13) Uiso 1 1 d R
C3 C 1.2805(4) 0.7568(4) 0.8679(3) 0.0289(12) Uani 1 1 d .
H3 H 1.3425 0.7466 0.8705 0.032(16) Uiso 1 1 d R
C4 C 1.2661(4) 0.7783(4) 0.9281(3) 0.0290(12) Uani 1 1 d .
H4 H 1.3184 0.7813 0.9709 0.018(13) Uiso 1 1 d R
C5 C 1.1786(4) 0.7945(4) 0.9252(3) 0.0237(11) Uani 1 1 d .
H5 H 1.1700 0.8093 0.9660 0.012(12) Uiso 1 1 d R
C6 C 1.0995(4) 0.7897(3) 0.8617(3) 0.0201(10) Uani 1 1 d .
C7 C 1.0072(4) 0.8068(3) 0.8557(3) 0.0212(10) Uani 1 1 d .
H7 H 0.9964 0.8205 0.8958 0.014(12) Uiso 1 1 d R
C8 C 0.9328(4) 0.8044(3) 0.7940(3) 0.0210(10) Uani 1 1 d .
C9 C 0.9522(3) 0.7848(3) 0.7348(3) 0.0187(10) Uani 1 1 d .
C10 C 0.8347(4) 0.8212(4) 0.7893(3) 0.0265(12) Uani 1 1 d .
H10A H 0.8109 0.8823 0.7656 0.039(17) Uiso 1 1 d R
H10B H 0.7939 0.7684 0.7638 0.05(2) Uiso 1 1 d R
H10C H 0.8353 0.8240 0.8356 0.048(19) Uiso 1 1 d R
C11 C 1.0374(4) 0.9361(4) 0.6024(2) 0.0215(10) Uani 1 1 d .
C12 C 1.1265(4) 0.9238(4) 0.6015(3) 0.0277(12) Uani 1 1 d .
H12 H 1.1569 0.8629 0.6123 0.022(14) Uiso 1 1 d R
C13 C 1.1697(4) 0.9997(5) 0.5850(3) 0.0364(14) Uani 1 1 d .
H13 H 1.2311 0.9915 0.5859 0.032(16) Uiso 1 1 d R
C14 C 1.1248(5) 1.0904(4) 0.5667(3) 0.0392(16) Uani 1 1 d .
H14 H 1.1556 1.1423 0.5549 0.044(18) Uiso 1 1 d R
C15 C 1.0387(5) 1.1026(4) 0.5660(3) 0.0336(14) Uani 1 1 d .
H15 H 1.0082 1.1631 0.5525 0.046(19) Uiso 1 1 d R
C16 C 0.9919(4) 1.0271(4) 0.5849(3) 0.0263(12) Uani 1 1 d .
C17 C 0.9064(4) 1.0394(4) 0.5908(3) 0.0274(12) Uani 1 1 d .
H17 H 0.8744 1.0992 0.5775 0.023(14) Uiso 1 1 d R
C18 C 0.8668(4) 0.9682(4) 0.6151(3) 0.0225(11) Uani 1 1 d .
C19 C 0.9129(3) 0.8768(3) 0.6295(2) 0.0193(10) Uani 1 1 d .
C20 C 0.7822(4) 0.9910(4) 0.6306(3) 0.0292(12) Uani 1 1 d .
H20A H 0.7556 1.0529 0.6096 0.031(16) Uiso 1 1 d R
H20B H 0.7350 0.9402 0.6118 0.11(4) Uiso 1 1 d R
H20C H 0.8011 0.9949 0.6803 0.05(2) Uiso 1 1 d R
C21 C 0.8769(3) 0.7973(3) 0.6622(2) 0.0174(10) Uani 1 1 d .
H21 H 0.8204 0.8242 0.6678 0.000(10) Uiso 1 1 d R
C22 C 0.8448(3) 0.6985(3) 0.6232(2) 0.0190(10) Uani 1 1 d .
H22 H 0.9025 0.6589 0.6326 0.028(15) Uiso 1 1 d R
C23 C 0.7845(3) 0.6461(3) 0.6549(2) 0.0194(10) Uani 1 1 d .
C24 C 0.6940(4) 0.6792(4) 0.6407(3) 0.0235(11) Uani 1 1 d .
H24 H 0.6707 0.7324 0.6105 0.034(17) Uiso 1 1 d R
C25 C 0.6368(4) 0.6371(4) 0.6692(3) 0.0280(12) Uani 1 1 d .
H25 H 0.5756 0.6619 0.6589 0.041(18) Uiso 1 1 d R
C26 C 0.6686(4) 0.5589(4) 0.7125(3) 0.0280(12) Uani 1 1 d .
C27 C 0.7583(4) 0.5258(4) 0.7270(3) 0.0277(12) Uani 1 1 d .
H27 H 0.7804 0.4719 0.7567 0.033(16) Uiso 1 1 d R
C28 C 0.8179(4) 0.5675(4) 0.7000(2) 0.0208(10) Uani 1 1 d .
C29 C 0.6056(4) 0.5099(5) 0.7427(4) 0.0432(16) Uani 1 1 d .
H29A H 0.5768 0.4526 0.7156 0.10(3) Uiso 1 1 d R
H29B H 0.6433 0.4909 0.7902 0.09(3) Uiso 1 1 d R
H29C H 0.5563 0.5547 0.7419 0.10(4) Uiso 1 1 d R
C30 C 0.9162(4) 0.5282(4) 0.7216(3) 0.0236(11) Uani 1 1 d .
H30A H 0.9234 0.4713 0.7505 0.031(16) Uiso 1 1 d R
H30B H 0.9273 0.5103 0.6808 0.034(16) Uiso 1 1 d R
H30C H 0.9617 0.5776 0.7474 0.040(18) Uiso 1 1 d R
C31 C 0.7936(3) 0.7073(3) 0.5456(3) 0.0198(10) Uani 1 1 d .
C32 C 0.8004(4) 0.6318(4) 0.5035(3) 0.0235(11) Uani 1 1 d .
C33 C 0.7468(4) 0.6381(4) 0.4328(3) 0.0252(11) Uani 1 1 d .
H33 H 0.7540 0.5891 0.4040 0.030(16) Uiso 1 1 d R
C34 C 0.6838(4) 0.7119(4) 0.4027(3) 0.0265(11) Uani 1 1 d .
C35 C 0.6778(4) 0.7857(4) 0.4449(3) 0.0263(11) Uani 1 1 d .
H35 H 0.6366 0.8384 0.4259 0.016(13) Uiso 1 1 d R
C36 C 0.7320(4) 0.7827(4) 0.5150(3) 0.0226(11) Uani 1 1 d .
H36 H 0.7269 0.8339 0.5430 0.021(14) Uiso 1 1 d R
C37 C 0.8611(4) 0.5445(4) 0.5312(3) 0.0285(12) Uani 1 1 d .
H37A H 0.8610 0.5047 0.4931 0.06(2) Uiso 1 1 d R
H37B H 0.9255 0.5649 0.5593 0.028(15) Uiso 1 1 d R
H37C H 0.8363 0.5069 0.5595 0.041(18) Uiso 1 1 d R
C38 C 0.6243(4) 0.7135(5) 0.3264(3) 0.0385(14) Uani 1 1 d .
H38A H 0.6210 0.6485 0.3076 0.05(2) Uiso 1 1 d R
H38B H 0.5608 0.7358 0.3184 0.06(2) Uiso 1 1 d R
H38C H 0.6525 0.7573 0.3037 0.07(3) Uiso 1 1 d R
C39 C 0.3148(4) 0.6492(5) 0.6680(3) 0.0377(14) Uani 1 1 d .
H39 H 0.2452 0.6407 0.6510 0.045 Uiso 1 1 calc R
C40 C 0.5396(6) 0.3624(6) 0.9260(4) 0.062(2) Uani 1 1 d .
H40 H 0.5698 0.3044 0.9155 0.074 Uiso 1 1 calc R
C41 C 0.5088(12) 0.982(2) 0.0205(10) 0.098(8) Uani 0.50 1 d P
Cl1 Cl 1.11510(8) 0.58043(8) 0.68816(6) 0.0225(3) Uani 1 1 d .
Cl2 Cl 1.06626(9) 0.69911(9) 0.54883(6) 0.0253(3) Uani 1 1 d .
Cl3 Cl 0.36864(12) 0.58105(17) 0.74343(10) 0.0594(5) Uani 1 1 d .
Cl4 Cl 0.34142(13) 0.77201(13) 0.68684(11) 0.0538(5) Uani 1 1 d .
Cl5 Cl 0.35136(11) 0.60994(12) 0.60414(8) 0.0419(4) Uani 1 1 d .
Cl6 Cl 0.49590(16) 0.3272(3) 0.98659(12) 0.0942(10) Uani 1 1 d .
Cl7 Cl 0.6263(2) 0.4479(2) 0.95969(15) 0.1097(11) Uani 1 1 d .
Cl8 Cl 0.45212(17) 0.3977(2) 0.85065(12) 0.0824(7) Uani 1 1 d .
Cl9 Cl 0.5069(4) 0.8915(5) -0.0517(4) 0.132(3) Uani 0.50 1 d P
Cl10 Cl 0.5970(3) 0.9805(3) 0.0026(3) 0.0649(12) Uani 0.50 1 d P
Cl11 Cl 0.6031(3) 1.0406(3) 0.0391(2) 0.0584(10) Uani 0.50 1 d P
N1 N 1.0380(3) 0.7631(3) 0.7397(2) 0.0178(8) Uani 1 1 d .
N2 N 0.9929(3) 0.8622(3) 0.6214(2) 0.0192(9) Uani 1 1 d .
Pd1 Pd 1.05415(2) 0.73117(3) 0.650960(18) 0.01636(13) Uani 1 1 d .

loop_
_atom_site_aniso_label
_atom_site_aniso_U_11
_atom_site_aniso_U_22
_atom_site_aniso_U_33
_atom_site_aniso_U_23
_atom_site_aniso_U_13
_atom_site_aniso_U_12
C1 0.030(3) 0.008(2) 0.019(2) 0.0019(18) 0.009(2) -0.0025(19)
C2 0.030(3) 0.016(2) 0.026(3) -0.002(2) 0.013(2) -0.002(2)
C3 0.027(3) 0.023(3) 0.034(3) -0.004(2) 0.010(2) 0.000(2)
C4 0.032(3) 0.024(3) 0.024(3) -0.002(2) 0.003(2) 0.000(2)
C5 0.036(3) 0.014(2) 0.019(2) -0.0031(19) 0.009(2) -0.006(2)
C6 0.034(3) 0.006(2) 0.023(3) -0.0002(18) 0.014(2) -0.0040(19)
C7 0.036(3) 0.011(2) 0.022(3) -0.0005(19) 0.016(2) -0.001(2)
C8 0.033(3) 0.011(2) 0.025(3) -0.0004(19) 0.016(2) -0.003(2)
C9 0.027(3) 0.006(2) 0.024(3) -0.0013(18) 0.012(2) -0.0042(18)
C10 0.030(3) 0.027(3) 0.028(3) -0.004(2) 0.017(2) -0.003(2)
C11 0.031(3) 0.019(3) 0.015(2) -0.0034(19) 0.010(2) -0.008(2)
C12 0.032(3) 0.027(3) 0.023(3) 0.001(2) 0.010(2) -0.009(2)
C13 0.039(3) 0.048(4) 0.024(3) -0.005(3) 0.014(3) -0.021(3)
C14 0.066(4) 0.028(3) 0.026(3) -0.005(2) 0.021(3) -0.026(3)
C15 0.062(4) 0.016(3) 0.022(3) -0.001(2) 0.017(3) -0.012(3)
C16 0.047(3) 0.014(2) 0.016(2) -0.0032(19) 0.010(2) -0.010(2)
C17 0.046(3) 0.012(2) 0.018(2) -0.0011(19) 0.007(2) 0.002(2)
C18 0.028(3) 0.015(2) 0.020(2) -0.0037(19) 0.005(2) 0.000(2)
C19 0.028(3) 0.014(2) 0.016(2) -0.0007(18) 0.007(2) -0.003(2)
C20 0.038(3) 0.021(3) 0.028(3) -0.003(2) 0.012(2) 0.007(2)
C21 0.020(2) 0.012(2) 0.023(2) -0.0001(19) 0.012(2) 0.0019(18)
C22 0.024(2) 0.010(2) 0.023(3) -0.0025(19) 0.008(2) -0.0022(19)
C23 0.023(2) 0.017(2) 0.018(2) -0.0044(19) 0.007(2) -0.0046(19)
C24 0.026(3) 0.019(3) 0.025(3) 0.000(2) 0.010(2) 0.000(2)
C25 0.026(3) 0.027(3) 0.030(3) -0.001(2) 0.011(2) -0.003(2)
C26 0.030(3) 0.028(3) 0.030(3) -0.001(2) 0.015(2) -0.008(2)
C27 0.032(3) 0.026(3) 0.024(3) 0.003(2) 0.011(2) -0.007(2)
C28 0.026(3) 0.016(2) 0.021(2) -0.0032(19) 0.010(2) -0.006(2)
C29 0.033(3) 0.051(4) 0.051(4) 0.018(3) 0.022(3) -0.004(3)
C30 0.032(3) 0.015(2) 0.025(3) 0.005(2) 0.013(2) 0.002(2)
C31 0.023(2) 0.016(2) 0.021(2) -0.0013(19) 0.010(2) -0.0013(19)
C32 0.024(3) 0.020(3) 0.031(3) 0.000(2) 0.015(2) -0.007(2)
C33 0.034(3) 0.022(3) 0.025(3) -0.008(2) 0.018(2) -0.011(2)
C34 0.026(3) 0.033(3) 0.023(3) -0.002(2) 0.013(2) -0.008(2)
C35 0.026(3) 0.024(3) 0.029(3) 0.005(2) 0.011(2) 0.000(2)
C36 0.025(3) 0.019(3) 0.024(3) 0.000(2) 0.011(2) -0.002(2)
C37 0.041(3) 0.018(3) 0.030(3) -0.004(2) 0.018(3) 0.000(2)
C38 0.036(3) 0.050(4) 0.027(3) -0.003(3) 0.010(3) -0.003(3)
C39 0.033(3) 0.040(4) 0.044(4) 0.005(3) 0.020(3) -0.001(3)
C40 0.072(5) 0.056(5) 0.061(5) -0.004(4) 0.030(4) -0.007(4)
C41 0.039(9) 0.17(2) 0.082(15) 0.077(14) 0.018(10) -0.004(11)
Cl1 0.0265(6) 0.0148(6) 0.0276(6) 0.0011(5) 0.0120(5) 0.0040(5)
Cl2 0.0324(7) 0.0261(6) 0.0221(6) -0.0008(5) 0.0157(5) 0.0033(5)
Cl3 0.0413(9) 0.0865(14) 0.0528(10) 0.0297(10) 0.0210(8) 0.0165(9)
Cl4 0.0468(10) 0.0464(10) 0.0711(12) -0.0097(9) 0.0265(9) -0.0037(8)
Cl5 0.0367(8) 0.0467(9) 0.0463(9) -0.0020(7) 0.0206(7) -0.0009(7)
Cl6 0.0506(12) 0.165(3) 0.0643(14) 0.0353(16) 0.0201(10) -0.0137(15)
Cl7 0.112(2) 0.118(2) 0.0816(17) -0.0004(16) 0.0206(16) -0.073(2)
Cl8 0.0765(15) 0.0985(19) 0.0587(13) 0.0238(12) 0.0125(11) -0.0020(13)
Cl9 0.061(3) 0.131(5) 0.212(7) -0.132(5) 0.063(4) -0.037(3)
Cl10 0.064(2) 0.055(2) 0.099(3) 0.025(2) 0.057(2) 0.022(2)
Cl11 0.065(2) 0.043(2) 0.053(2) 0.0009(17) 0.0082(18) -0.0252(18)
N1 0.022(2) 0.0111(19) 0.022(2) 0.0001(16) 0.0108(17) -0.0019(16)
N2 0.027(2) 0.014(2) 0.016(2) -0.0006(16) 0.0092(17) -0.0039(17)
Pd1 0.0210(2) 0.0129(2) 0.0176(2) 0.00034(13) 0.01011(15) 0.00081(14)

loop_
_atom_type_symbol
_atom_type_description
_atom_type_scat_dispersion_real
_atom_type_scat_dispersion_imag
_atom_type_scat_source
C C 0.0033 0.0016 'International Tables Vol C Tables 4.2.6.8 and 6.1.1.4'
H H 0.0000 0.0000 'International Tables Vol C Tables 4.2.6.8 and 6.1.1.4'
N N 0.0061 0.0033 'International Tables Vol C Tables 4.2.6.8 and 6.1.1.4'
Cl Cl 0.1484 0.1585 'International Tables Vol C Tables 4.2.6.8 and 6.1.1.4'
Pd Pd -0.9988 1.0072 'International Tables Vol C Tables 4.2.6.8 and 6.1.1.4'

loop_
_geom_angle_atom_site_label_1
_geom_angle_atom_site_label_2
_geom_angle_atom_site_label_3
_geom_angle
_geom_angle_site_symmetry_1
_geom_angle_site_symmetry_3
N1 C1 C2 120.9(4) . .
N1 C1 C6 118.9(5) . .
C2 C1 C6 120.2(5) . .
C3 C2 C1 119.6(5) . .
C2 C3 C4 120.5(5) . .
C5 C4 C3 120.6(5) . .
C4 C5 C6 120.6(5) . .
C7 C6 C1 118.6(5) . .
C7 C6 C5 122.9(5) . .
C1 C6 C5 118.5(5) . .
C8 C7 C6 121.8(5) . .
C7 C8 C9 117.3(5) . .
C7 C8 C10 120.6(4) . .
C9 C8 C10 122.1(5) . .
N1 C9 C8 121.8(5) . .
N1 C9 C21 116.5(4) . .
C8 C9 C21 121.4(4) . .
N2 C11 C12 121.5(5) . .
N2 C11 C16 118.9(5) . .
C12 C11 C16 119.6(5) . .
C13 C12 C11 119.8(6) . .
C12 C13 C14 121.3(6) . .
C15 C14 C13 119.6(5) . .
C14 C15 C16 121.4(6) . .
C17 C16 C15 123.1(5) . .
C17 C16 C11 118.5(5) . .
C15 C16 C11 118.3(5) . .
C18 C17 C16 122.0(5) . .
C17 C18 C19 117.5(5) . .
C17 C18 C20 119.2(5) . .
C19 C18 C20 123.0(5) . .
N2 C19 C18 121.3(4) . .
N2 C19 C21 118.4(4) . .
C18 C19 C21 119.9(4) . .
C19 C21 C9 105.7(4) . .
C19 C21 C22 119.1(4) . .
C9 C21 C22 112.7(4) . .
C31 C22 C23 111.4(4) . .
C31 C22 C21 114.8(4) . .
C23 C22 C21 107.6(4) . .
C24 C23 C28 118.1(5) . .
C24 C23 C22 119.0(4) . .
C28 C23 C22 122.9(4) . .
C25 C24 C23 122.0(5) . .
C26 C25 C24 120.1(5) . .
C27 C26 C25 118.2(5) . .
C27 C26 C29 120.9(5) . .
C25 C26 C29 120.8(5) . .
C26 C27 C28 122.9(5) . .
C27 C28 C23 118.6(5) . .
C27 C28 C30 118.6(5) . .
C23 C28 C30 122.8(4) . .
C36 C31 C32 118.2(5) . .
C36 C31 C22 122.1(4) . .
C32 C31 C22 119.3(4) . .
C33 C32 C31 118.2(5) . .
C33 C32 C37 118.9(5) . .
C31 C32 C37 122.9(5) . .
C34 C33 C32 123.4(5) . .
C33 C34 C35 117.6(5) . .
C33 C34 C38 121.6(5) . .
C35 C34 C38 120.8(5) . .
C34 C35 C36 120.2(5) . .
C35 C36 C31 122.3(5) . .
Cl5 C39 Cl3 110.8(4) . .
Cl5 C39 Cl4 111.1(3) . .
Cl3 C39 Cl4 109.2(4) . .
Cl8 C40 Cl7 113.0(5) . .
Cl8 C40 Cl6 112.0(5) . .
Cl7 C40 Cl6 110.7(5) . .
C41 C41 Cl10 75(2) 3_675 .
C41 C41 Cl11 82(2) 3_675 .
C41 C41 Cl10 70(2) 3_675 3_675
Cl10 C41 Cl10 145.3(11) . 3_675
Cl11 C41 Cl10 130.2(18) . 3_675
C41 C41 Cl11 65(2) 3_675 3_675
Cl11 C41 Cl11 147.2(10) . 3_675
C41 C41 Cl9 79(4) 3_675 3_675
Cl10 C41 Cl9 109.9(13) . 3_675
Cl11 C41 Cl9 71.1(12) . 3_675
Cl10 C41 Cl9 63.7(10) 3_675 3_675
Cl11 C41 Cl9 101.1(11) 3_675 3_675
C41 C41 Cl9 73(4) 3_675 .
Cl10 C41 Cl9 63.1(10) . .
Cl11 C41 Cl9 104.5(12) . .
Cl10 C41 Cl9 105.6(12) 3_675 .
Cl11 C41 Cl9 67.1(10) 3_675 .
Cl9 C41 Cl9 152.1(9) 3_675 .
Cl10 Cl9 C41 49.7(5) . 3_675
Cl10 Cl9 C41 47.5(5) . .
Cl10 Cl9 Cl11 94.0(2) . 3_675
C41 Cl9 Cl11 46.5(5) 3_675 3_675
C41 Cl9 Cl11 50.6(5) . 3_675
Cl11 Cl10 C41 70.2(11) . .
Cl11 Cl10 C41 76.5(11) . 3_675
Cl11 Cl10 Cl9 139.0(4) . .
C41 Cl10 Cl9 69.4(11) . .
C41 Cl10 Cl9 66.6(11) 3_675 .
Cl10 Cl11 C41 68.1(11) . .
Cl10 Cl11 C41 64.5(10) . 3_675
Cl10 Cl11 Cl9 125.9(4) . 3_675
C41 Cl11 Cl9 62.4(11) . 3_675
C41 Cl11 Cl9 62.3(10) 3_675 3_675
C9 N1 C1 121.4(4) . .
C9 N1 Pd1 117.5(3) . .
C1 N1 Pd1 121.1(3) . .
C19 N2 C11 121.4(4) . .
C19 N2 Pd1 116.2(3) . .
C11 N2 Pd1 121.9(3) . .
N2 Pd1 N1 82.99(16) . .
N2 Pd1 Cl2 94.85(12) . .
N1 Pd1 Cl2 177.44(12) . .
N2 Pd1 Cl1 175.51(12) . .
N1 Pd1 Cl1 93.69(11) . .
Cl2 Pd1 Cl1 88.39(5) . .

loop_
_geom_bond_atom_site_label_1
_geom_bond_atom_site_label_2
_geom_bond_distance
_geom_bond_site_symmetry_2
C1 N1 1.380(6) .
C1 C2 1.403(7) .
C1 C6 1.415(7) .
C2 C3 1.374(8) .
C3 C4 1.413(8) .
C4 C5 1.351(8) .
C5 C6 1.420(7) .
C6 C7 1.406(7) .
C7 C8 1.361(7) .
C8 C9 1.428(7) .
C8 C10 1.502(7) .
C9 N1 1.326(6) .
C9 C21 1.531(7) .
C11 N2 1.381(6) .
C11 C12 1.400(8) .
C11 C16 1.422(8) .
C12 C13 1.366(8) .
C13 C14 1.417(10) .
C14 C15 1.339(9) .
C15 C16 1.422(8) .
C16 C17 1.390(8) .
C17 C18 1.367(8) .
C18 C19 1.428(7) .
C18 C20 1.505(8) .
C19 N2 1.333(7) .
C19 C21 1.523(7) .
C21 C22 1.578(6) .
C22 C31 1.524(7) .
C22 C23 1.534(7) .
C23 C24 1.391(7) .
C23 C28 1.407(7) .
C24 C25 1.384(7) .
C25 C26 1.381(8) .
C26 C27 1.378(8) .
C26 C29 1.524(8) .
C27 C28 1.391(7) .
C28 C30 1.508(7) .
C31 C36 1.392(7) .
C31 C32 1.408(7) .
C32 C33 1.400(7) .
C32 C37 1.505(7) .
C33 C34 1.385(8) .
C34 C35 1.388(8) .
C34 C38 1.515(8) .
C35 C36 1.390(7) .
C39 Cl5 1.750(6) .
C39 Cl3 1.761(6) .
C39 Cl4 1.762(7) .
C40 Cl8 1.709(9) .
C40 Cl7 1.721(8) .
C40 Cl6 1.744(9) .
C41 C41 0.94(3) 3_675
C41 Cl10 1.555(19) .
C41 Cl11 1.58(2) .
C41 Cl10 1.60(2) 3_675
C41 Cl11 1.723(19) 3_675
C41 Cl9 1.92(3) 3_675
C41 Cl9 1.97(3) .
Cl1 Pd1 2.3030(13) .
Cl2 Pd1 2.2927(13) .
Cl9 Cl10 1.880(7) .
Cl9 C41 1.92(3) 3_675
Cl9 Cl11 2.056(7) 3_675
Cl10 Cl11 1.116(6) .
Cl10 C41 1.60(2) 3_675
Cl11 C41 1.723(19) 3_675
Cl11 Cl9 2.056(7) 3_675
N1 Pd1 2.045(4) .
N2 Pd1 2.033(4) .

loop_
_geom_torsion_atom_site_label_1
_geom_torsion_atom_site_label_2
_geom_torsion_atom_site_label_3
_geom_torsion_atom_site_label_4
_geom_torsion
_geom_torsion_site_symmetry_1
_geom_torsion_site_symmetry_4
N1 C1 C2 C3 177.9(5) . .
C6 C1 C2 C3 1.5(7) . .
C1 C2 C3 C4 0.0(8) . .
C2 C3 C4 C5 -1.0(8) . .
C3 C4 C5 C6 0.4(8) . .
N1 C1 C6 C7 1.9(7) . .
C2 C1 C6 C7 178.4(4) . .
N1 C1 C6 C5 -178.6(4) . .
C2 C1 C6 C5 -2.0(7) . .
C4 C5 C6 C7 -179.4(5) . .
C4 C5 C6 C1 1.1(7) . .
C1 C6 C7 C8 -2.3(7) . .
C5 C6 C7 C8 178.1(5) . .
C6 C7 C8 C9 -0.8(7) . .
C6 C7 C8 C10 178.9(5) . .
C7 C8 C9 N1 4.6(7) . .
C10 C8 C9 N1 -175.0(4) . .
C7 C8 C9 C21 -169.4(4) . .
C10 C8 C9 C21 11.0(7) . .
N2 C11 C12 C13 -177.5(5) . .
C16 C11 C12 C13 1.2(8) . .
C11 C12 C13 C14 -2.0(8) . .
C12 C13 C14 C15 0.6(9) . .
C13 C14 C15 C16 1.6(8) . .
C14 C15 C16 C17 174.0(5) . .
C14 C15 C16 C11 -2.3(8) . .
N2 C11 C16 C17 3.1(7) . .
C12 C11 C16 C17 -175.6(5) . .
N2 C11 C16 C15 179.6(4) . .
C12 C11 C16 C15 0.9(7) . .
C15 C16 C17 C18 -173.9(5) . .
C11 C16 C17 C18 2.4(7) . .
C16 C17 C18 C19 -4.8(7) . .
C16 C17 C18 C20 170.5(5) . .
C17 C18 C19 N2 1.8(7) . .
C20 C18 C19 N2 -173.3(5) . .
C17 C18 C19 C21 174.9(4) . .
C20 C18 C19 C21 -0.3(7) . .
N2 C19 C21 C9 62.3(5) . .
C18 C19 C21 C9 -111.0(5) . .
N2 C19 C21 C22 -65.7(6) . .
C18 C19 C21 C22 121.0(5) . .
N1 C9 C21 C19 -57.9(5) . .
C8 C9 C21 C19 116.4(5) . .
N1 C9 C21 C22 73.8(5) . .
C8 C9 C21 C22 -111.9(5) . .
C19 C21 C22 C31 -37.8(6) . .
C9 C21 C22 C31 -162.5(4) . .
C19 C21 C22 C23 -162.4(4) . .
C9 C21 C22 C23 72.9(5) . .
C31 C22 C23 C24 -53.3(6) . .
C21 C22 C23 C24 73.4(5) . .
C31 C22 C23 C28 129.0(5) . .
C21 C22 C23 C28 -104.3(5) . .
C28 C23 C24 C25 -0.3(7) . .
C22 C23 C24 C25 -178.1(5) . .
C23 C24 C25 C26 -0.8(8) . .
C24 C25 C26 C27 0.9(8) . .
C24 C25 C26 C29 -178.3(5) . .
C25 C26 C27 C28 0.1(8) . .
C29 C26 C27 C28 179.3(5) . .
C26 C27 C28 C23 -1.2(8) . .
C26 C27 C28 C30 177.4(5) . .
C24 C23 C28 C27 1.3(7) . .
C22 C23 C28 C27 179.0(5) . .
C24 C23 C28 C30 -177.3(5) . .
C22 C23 C28 C30 0.4(7) . .
C23 C22 C31 C36 86.0(6) . .
C21 C22 C31 C36 -36.6(7) . .
C23 C22 C31 C32 -87.1(5) . .
C21 C22 C31 C32 150.3(4) . .
C36 C31 C32 C33 1.7(7) . .
C22 C31 C32 C33 175.0(4) . .
C36 C31 C32 C37 -177.1(5) . .
C22 C31 C32 C37 -3.8(7) . .
C31 C32 C33 C34 -3.5(7) . .
C37 C32 C33 C34 175.3(5) . .
C32 C33 C34 C35 3.5(8) . .
C32 C33 C34 C38 -177.4(5) . .
C33 C34 C35 C36 -1.6(8) . .
C38 C34 C35 C36 179.2(5) . .
C34 C35 C36 C31 0.0(8) . .
C32 C31 C36 C35 0.0(7) . .
C22 C31 C36 C35 -173.2(5) . .
C41 C41 Cl9 Cl10 82(2) 3_675 .
Cl11 C41 Cl9 Cl10 4.8(5) . .
Cl10 C41 Cl9 Cl10 144.7(12) 3_675 .
Cl11 C41 Cl9 Cl10 151.2(9) 3_675 .
Cl9 C41 Cl9 Cl10 82(2) 3_675 .
Cl10 C41 Cl9 C41 -82(2) . 3_675
Cl11 C41 Cl9 C41 -77(2) . 3_675
Cl10 C41 Cl9 C41 62.9(18) 3_675 3_675
Cl11 C41 Cl9 C41 69.5(19) 3_675 3_675
Cl9 C41 Cl9 C41 0.000(5) 3_675 3_675
C41 C41 Cl9 Cl11 -69.5(19) 3_675 3_675
Cl10 C41 Cl9 Cl11 -151.2(9) . 3_675
Cl11 C41 Cl9 Cl11 -146.5(12) . 3_675
Cl10 C41 Cl9 Cl11 -6.6(5) 3_675 3_675
Cl9 C41 Cl9 Cl11 -69.5(19) 3_675 3_675
C41 C41 Cl10 Cl11 95(4) 3_675 .
Cl10 C41 Cl10 Cl11 95(4) 3_675 .
Cl11 C41 Cl10 Cl11 141.1(18) 3_675 .
Cl9 C41 Cl10 Cl11 22.5(7) 3_675 .
Cl9 C41 Cl10 Cl11 173.0(7) . .
Cl11 C41 Cl10 C41 -95(4) . 3_675
Cl10 C41 Cl10 C41 0.000(10) 3_675 3_675
Cl11 C41 Cl10 C41 46(2) 3_675 3_675
Cl9 C41 Cl10 C41 -72(3) 3_675 3_675
Cl9 C41 Cl10 C41 78(3) . 3_675
C41 C41 Cl10 Cl9 -78(3) 3_675 .
Cl11 C41 Cl10 Cl9 -173.0(7) . .
Cl10 C41 Cl10 Cl9 -78(3) 3_675 .
Cl11 C41 Cl10 Cl9 -31.9(14) 3_675 .
Cl9 C41 Cl10 Cl9 -150.5(9) 3_675 .
C41 Cl9 Cl10 Cl11 27.4(9) 3_675 .
C41 Cl9 Cl10 Cl11 -10.0(10) . .
Cl11 Cl9 Cl10 Cl11 11.9(9) 3_675 .
C41 Cl9 Cl10 C41 37.4(12) 3_675 .
Cl11 Cl9 Cl10 C41 21.9(7) 3_675 .
C41 Cl9 Cl10 C41 -37.4(12) . 3_675
Cl11 Cl9 Cl10 C41 -15.5(7) 3_675 3_675
C41 Cl10 Cl11 C41 35.7(12) 3_675 .
Cl9 Cl10 Cl11 C41 10.0(9) . .
C41 Cl10 Cl11 C41 -35.7(12) . 3_675
Cl9 Cl10 Cl11 C41 -25.7(9) . 3_675
C41 Cl10 Cl11 Cl9 -24.6(8) . 3_675
C41 Cl10 Cl11 Cl9 11.0(8) 3_675 3_675
Cl9 Cl10 Cl11 Cl9 -14.7(11) . 3_675
C41 C41 Cl11 Cl10 -77(3) 3_675 .
Cl10 C41 Cl11 Cl10 -132.1(17) 3_675 .
Cl11 C41 Cl11 Cl10 -77(3) 3_675 .
Cl9 C41 Cl11 Cl10 -157.6(7) 3_675 .
Cl9 C41 Cl11 Cl10 -6.4(6) . .
Cl10 C41 Cl11 C41 77(3) . 3_675
Cl10 C41 Cl11 C41 -55(2) 3_675 3_675
Cl11 C41 Cl11 C41 0.000(9) 3_675 3_675
Cl9 C41 Cl11 C41 -81(3) 3_675 3_675
Cl9 C41 Cl11 C41 70(3) . 3_675
C41 C41 Cl11 Cl9 81(3) 3_675 3_675
Cl10 C41 Cl11 Cl9 157.6(7) . 3_675
Cl10 C41 Cl11 Cl9 25.5(15) 3_675 3_675
Cl11 C41 Cl11 Cl9 81(3) 3_675 3_675
Cl9 C41 Cl11 Cl9 151.2(9) . 3_675
C8 C9 N1 C1 -5.2(7) . .
C21 C9 N1 C1 169.1(4) . .
C8 C9 N1 Pd1 177.4(3) . .
C21 C9 N1 Pd1 -8.3(5) . .
C2 C1 N1 C9 -174.7(4) . .
C6 C1 N1 C9 1.8(6) . .
C2 C1 N1 Pd1 2.6(6) . .
C6 C1 N1 Pd1 179.1(3) . .
C18 C19 N2 C11 3.7(7) . .
C21 C19 N2 C11 -169.5(4) . .
C18 C19 N2 Pd1 175.5(3) . .
C21 C19 N2 Pd1 2.4(5) . .
C12 C11 N2 C19 172.6(5) . .
C16 C11 N2 C19 -6.1(7) . .
C12 C11 N2 Pd1 1.2(6) . .
C16 C11 N2 Pd1 -177.5(3) . .
C19 N2 Pd1 N1 -51.3(3) . .
C11 N2 Pd1 N1 120.6(4) . .
C19 N2 Pd1 Cl2 127.4(3) . .
C11 N2 Pd1 Cl2 -60.8(4) . .
C9 N1 Pd1 N2 55.3(3) . .
C1 N1 Pd1 N2 -122.1(4) . .
C9 N1 Pd1 Cl1 -121.7(3) . .
C1 N1 Pd1 Cl1 60.9(3) . .
